data_1551256
loop_
_publ_author_name
'May, N\'ora V.'
'G\'al, G. Tam\'as'
'Szentendrei, Zsolt'
'Korecz, L\'aszl\'o'
'May, Zolt\'an'
'Ferlin, Maria Grazia'
'Dean, Annalisa'
'Bombicz, Petra'
'Di Marco, Valerio B.'

_publ_section_title
;
 Relationship between solid state structure and solution stability of
 copper(ii)--hydroxypyridinecarboxylate complexes
;
_journal_issue 27
_journal_name_full 'New Journal of Chemistry'
_journal_page_first 10699
_journal_paper_doi 10.1039/C9NJ01469A
_journal_volume 43
_journal_year 2019
_chemical_formula_moiety 'C14 H14 Cu N2 O7, 3(H2 O)'
_chemical_formula_sum 'C14 H20 Cu N2 O10'
_chemical_formula_weight 439.86
_chemical_name_systematic
;
bis(3-hydroxy-1-methyl-4-pyridinecarboxylato)-monoaqua-copper(II) trihydrate
;
_space_group_crystal_system triclinic
_space_group_IT_number 2
_space_group_name_Hall '-P 1'
_space_group_name_H-M_alt 'P -1'
_symmetry_space_group_name_Hall '-P 1'
_symmetry_space_group_name_H-M 'P -1'
_atom_sites_solution_hydrogens mixed
_atom_sites_solution_primary difmap
_atom_sites_solution_secondary difmap
_audit_creation_method SHELXL-2014/7
_audit_update_record
;
2019-05-15 deposited with the CCDC.    2019-06-05 downloaded from the CCDC.
;
_cell_angle_alpha 85.573(2)
_cell_angle_beta 89.691(2)
_cell_angle_gamma 87.100(2)
_cell_formula_units_Z 2
_cell_length_a 6.6329(4)
_cell_length_b 9.5423(6)
_cell_length_c 13.8849(9)
_cell_measurement_reflns_used 31673
_cell_measurement_temperature 103(2)
_cell_measurement_theta_max 27.49
_cell_measurement_theta_min 3.08
_cell_volume 875.07(10)
_computing_cell_refinement 'CrystalClear (Rigaku/MSC Inc., 2005)'
_computing_data_collection 'CrystalClear (Rigaku/MSC Inc., 2005)'
_computing_data_reduction 'CrystalClear (Rigaku/MSC Inc., 2005)'
_computing_molecular_graphics 'Mercury (Macrae, 2006)'
_computing_publication_material 'Spek, A.L. (2015). Acta Cryst. C71, 9-18.'
_computing_structure_refinement 'SHELXL-2014/7 (Sheldrick, 2014)'
_computing_structure_solution 'Sir2014 (Burla, 2015)'
_diffrn_ambient_temperature 103(2)
_diffrn_detector_area_resol_mean 10.0000
_diffrn_measured_fraction_theta_full 0.998
_diffrn_measured_fraction_theta_max 0.996
_diffrn_measurement_details
;
 scan:  N=1,PHI=0.0,CHI=40.0,OMEGA=20.0,180.0,5.0,COUPLE=0.00                  
 scan:  N=2,PHI=90.0,CHI=40.0,OMEGA=20.0,165.0,5.0,COUPLE=0.00                 
 scan:  N=3,PHI=180.0,CHI=40.0,OMEGA=42.0,207.0,5.0,COUPLE=0.00                
 scan:  N=4,PHI=0.0,CHI=0.0,OMEGA=22.0,207.0,5.0,COUPLE=0.00                   
 scan:  N=5,PHI=180.0,CHI=15.0,OMEGA=22.0,207.0,5.0,COUPLE=0.00                
 scan:  N=6,PHI=90.0,CHI=15.0,OMEGA=22.0,207.0,5.0,COUPLE=0.00                 
 Orientation Matrix:
    UB11  0.0250 UB12 -0.0349 UB13  0.0689
    UB21  0.0387 UB22 -0.0958 UB23 -0.0208
    UB31  0.1438 UB32  0.0263 UB33 -0.0065
    Matrix type: 'd*Trek'
;
_diffrn_measurement_device_type 'Rigaku RAXIS-RAPID II.'
_diffrn_measurement_method dtprofit.ref
_diffrn_radiation_detector RX
_diffrn_radiation_monochromator 'Graphite Monochromator'
_diffrn_radiation_source 'Sealed Tube'
_diffrn_radiation_type MoK\a
_diffrn_radiation_wavelength 0.71073
_diffrn_reflns_av_R_equivalents 0.0400
_diffrn_reflns_av_unetI/netI 0.0178
_diffrn_reflns_Laue_measured_fraction_full 0.998
_diffrn_reflns_Laue_measured_fraction_max 0.996
_diffrn_reflns_limit_h_max 8
_diffrn_reflns_limit_h_min -8
_diffrn_reflns_limit_k_max 12
_diffrn_reflns_limit_k_min -12
_diffrn_reflns_limit_l_max 18
_diffrn_reflns_limit_l_min -18
_diffrn_reflns_number 38334
_diffrn_reflns_point_group_measured_fraction_full 0.998
_diffrn_reflns_point_group_measured_fraction_max 0.996
_diffrn_reflns_theta_full 25.242
_diffrn_reflns_theta_max 27.480
_diffrn_reflns_theta_min 3.075
_diffrn_source_current 40.0000
_diffrn_source_power 2.0000
_diffrn_source_voltage 50.0000
_exptl_absorpt_coefficient_mu 1.307
_exptl_absorpt_correction_T_max 0.7669
_exptl_absorpt_correction_T_min 0.5858
_exptl_absorpt_correction_type numerical
_exptl_absorpt_process_details
;
 T.Higashi, Numerical Absorption Correction, NUMABS, 2002
;
_exptl_crystal_colour Green
_exptl_crystal_density_diffrn 1.669
_exptl_crystal_description Chunk
_exptl_crystal_F_000 454
_exptl_crystal_recrystallization_method 'Re-crystallisation from solvent: water'
_exptl_crystal_size_max 0.500
_exptl_crystal_size_mid 0.300
_exptl_crystal_size_min 0.200
_refine_diff_density_max 0.762
_refine_diff_density_min -0.352
_refine_diff_density_rms 0.118
_refine_ls_extinction_method none
_refine_ls_goodness_of_fit_ref 1.120
_refine_ls_hydrogen_treatment mixed
_refine_ls_matrix_type full
_refine_ls_number_parameters 278
_refine_ls_number_reflns 3998
_refine_ls_number_restraints 8
_refine_ls_restrained_S_all 1.120
_refine_ls_R_factor_all 0.0341
_refine_ls_R_factor_gt 0.0307
_refine_ls_shift/su_max 0.000
_refine_ls_shift/su_mean 0.000
_refine_ls_structure_factor_coef Fsqd
_refine_ls_weighting_details 'w=1/[\s^2^(Fo^2^)+(0.0385P)^2^+0.7195P] where P=(Fo^2^+2Fc^2^)/3'
_refine_ls_weighting_scheme calc
_refine_ls_wR_factor_gt 0.0789
_refine_ls_wR_factor_ref 0.0826
_reflns_Friedel_coverage 0.000
_reflns_number_gt 3710
_reflns_number_total 3998
_reflns_threshold_expression 'I > 2\s(I)'
_cod_data_source_file c9nj01469a2.cif
_cod_data_source_block 1
_cod_depositor_comments
;
The following automatic conversions were performed:

'_exptl_absorpt_correction_type' value 'Numerical' changed to
'numerical' according to
/home/data/users/saulius/crontab/automatic-downloads/rss-feeds/RSC/lib/dictionaries/cif_core.dic
dictionary named 'cif_core.dic' version 2.4.2 from 2011-04-26.

Automatic conversion script
Id: cif_fix_values 4973 2017-02-22 13:04:09Z antanas 

 Adding full bibliography for 1551256--1551260.cif.
;
_cod_database_code 1551256
_shelx_shelxl_version_number 2014/7
_shelx_space_group_comment
;
The symmetry employed for this shelxl refinement is uniquely defined
by the following loop, which should always be used as a source of
symmetry information in preference to the above space-group names.
They are only intended as comments.
;
_shelx_estimated_absorpt_t_min 0.561
_shelx_estimated_absorpt_t_max 0.780

loop_
_space_group_symop_operation_xyz
'x, y, z'
'-x, -y, -z'

loop_
_atom_site_label
_atom_site_type_symbol
_atom_site_fract_x
_atom_site_fract_y
_atom_site_fract_z
_atom_site_U_iso_or_equiv
_atom_site_adp_type
_atom_site_occupancy
_atom_site_site_symmetry_order
_atom_site_calc_flag
_atom_site_refinement_flags_posn
_atom_site_refinement_flags_adp
Cu1 Cu 0.21760(4) 0.23931(2) 0.73271(2) 0.01894(8) Uani 1 1 d . .
O12 O 0.2110(2) 0.29825(14) 0.59690(10) 0.0248(3) Uani 1 1 d . .
O3 O 0.1867(2) 0.18444(14) 0.86886(9) 0.0221(3) Uani 1 1 d . .
O11 O 0.2624(2) 0.27772(15) 0.44092(10) 0.0258(3) Uani 1 1 d . .
O13 O 0.2035(2) 0.04352(14) 0.71314(9) 0.0252(3) Uani 1 1 d . .
O2 O 0.1525(2) 0.43595(14) 0.75642(10) 0.0251(3) Uani 1 1 d . .
O1 O 0.1923(3) 0.63082(15) 0.82830(11) 0.0320(4) Uani 1 1 d . .
C12 C 0.2260(3) -0.15746(19) 0.62979(13) 0.0186(4) Uani 1 1 d . .
H12 H 0.2142 -0.2121 0.6895 0.022 Uiso 1 1 calc R U
C17 C 0.2390(3) 0.22565(19) 0.52459(13) 0.0178(3) Uani 1 1 d . .
C3 C 0.2190(3) 0.2681(2) 0.93672(13) 0.0187(4) Uani 1 1 d . .
N2 N 0.2454(2) -0.22347(16) 0.54843(11) 0.0183(3) Uani 1 1 d . .
C13 C 0.2226(3) -0.00938(19) 0.62986(13) 0.0176(3) Uani 1 1 d . .
C14 C 0.2403(3) 0.06726(19) 0.53871(12) 0.0156(3) Uani 1 1 d . .
C7 C 0.1906(3) 0.5013(2) 0.83046(13) 0.0210(4) Uani 1 1 d . .
O4 O 0.5508(2) 0.25707(18) 0.74536(12) 0.0335(4) Uani 1 1 d D .
C15 C 0.2594(3) -0.0076(2) 0.45656(13) 0.0184(4) Uani 1 1 d . .
H15 H 0.2711 0.0429 0.3953 0.022 Uiso 1 1 calc R U
C18 C 0.2516(3) -0.3791(2) 0.55340(15) 0.0251(4) Uani 1 1 d . .
H18A H 0.2419 -0.4162 0.6210 0.038 Uiso 1 1 calc R U
H18B H 0.3788 -0.4142 0.5256 0.038 Uiso 1 1 calc R U
H18C H 0.1381 -0.4099 0.5169 0.038 Uiso 1 1 calc R U
C16 C 0.2618(3) -0.1518(2) 0.46132(13) 0.0198(4) Uani 1 1 d . .
H16 H 0.2749 -0.2004 0.4042 0.024 Uiso 1 1 calc R U
N1 N 0.2733(3) 0.27825(18) 1.10712(11) 0.0227(3) Uani 1 1 d . .
C6 C 0.2835(3) 0.4199(2) 1.09733(14) 0.0238(4) Uani 1 1 d . .
H6 H 0.3060 0.4711 1.1520 0.029 Uiso 1 1 calc R U
C4 C 0.2275(3) 0.4162(2) 0.92559(13) 0.0185(4) Uani 1 1 d . .
C5 C 0.2609(3) 0.4883(2) 1.00745(14) 0.0219(4) Uani 1 1 d . .
H5 H 0.2682 0.5877 1.0005 0.026 Uiso 1 1 calc R U
C2 C 0.2434(3) 0.2039(2) 1.03115(14) 0.0233(4) Uani 1 1 d . .
H2 H 0.2384 0.1046 1.0411 0.028 Uiso 1 1 calc R U
O6 O 0.2358(2) 0.51742(16) 0.32284(11) 0.0288(3) Uani 1 1 d D .
O7 O 0.7742(3) 0.13241(19) 0.89447(12) 0.0358(4) Uani 1 1 d D .
O5 O 0.2749(3) 0.87600(17) 0.91121(12) 0.0382(4) Uani 1 1 d D .
C8 C 0.2911(4) 0.2038(3) 1.20428(14) 0.0331(5) Uani 1 1 d . .
H8A H 0.1579 0.2027 1.2351 0.050 Uiso 1 1 calc R U
H8B H 0.3835 0.2524 1.2436 0.050 Uiso 1 1 calc R U
H8C H 0.3436 0.1069 1.1985 0.050 Uiso 1 1 calc R U
H5W H 0.246(5) 0.946(2) 0.8746(19) 0.050(9) Uiso 1 1 d D .
H5O H 0.240(4) 0.808(2) 0.883(2) 0.046(8) Uiso 1 1 d D .
H4W H 0.601(4) 0.3332(18) 0.726(2) 0.043(8) Uiso 1 1 d D .
H7W H 0.755(5) 0.135(4) 0.9541(9) 0.061(10) Uiso 1 1 d D .
H4O H 0.612(4) 0.224(3) 0.7958(13) 0.044(8) Uiso 1 1 d D .
H7O H 0.8979(19) 0.139(3) 0.881(2) 0.046(8) Uiso 1 1 d D .
H6O H 0.247(4) 0.449(2) 0.3638(16) 0.041(8) Uiso 1 1 d D .
H6W H 0.1127(18) 0.524(3) 0.310(2) 0.038(8) Uiso 1 1 d D .

loop_
_atom_site_aniso_label
_atom_site_aniso_U_11
_atom_site_aniso_U_22
_atom_site_aniso_U_33
_atom_site_aniso_U_23
_atom_site_aniso_U_13
_atom_site_aniso_U_12
Cu1 0.03079(15) 0.01392(12) 0.01198(12) -0.00065(8) -0.00114(8) -0.00036(9)
O12 0.0441(9) 0.0146(6) 0.0156(6) -0.0005(5) -0.0034(6) -0.0006(6)
O3 0.0360(8) 0.0167(6) 0.0141(6) -0.0020(5) -0.0001(5) -0.0037(5)
O11 0.0411(8) 0.0198(7) 0.0157(6) 0.0033(5) 0.0019(6) -0.0011(6)
O13 0.0488(9) 0.0153(6) 0.0115(6) -0.0011(5) 0.0006(6) -0.0026(6)
O2 0.0414(8) 0.0176(7) 0.0157(6) -0.0015(5) -0.0047(6) 0.0042(6)
O1 0.0582(10) 0.0168(7) 0.0210(7) -0.0011(5) -0.0022(7) -0.0018(7)
C12 0.0248(9) 0.0169(9) 0.0139(8) -0.0003(6) -0.0003(7) -0.0007(7)
C17 0.0194(9) 0.0180(9) 0.0158(8) 0.0005(6) -0.0024(6) -0.0012(7)
C3 0.0212(9) 0.0197(9) 0.0154(8) -0.0024(7) 0.0019(6) -0.0004(7)
N2 0.0218(8) 0.0152(7) 0.0181(7) -0.0035(6) 0.0007(6) 0.0003(6)
C13 0.0215(9) 0.0168(8) 0.0147(8) -0.0016(6) -0.0004(6) -0.0014(7)
C14 0.0149(8) 0.0168(8) 0.0149(8) 0.0003(6) -0.0012(6) -0.0003(6)
C7 0.0272(10) 0.0183(9) 0.0172(9) -0.0015(7) 0.0013(7) 0.0016(7)
O4 0.0312(8) 0.0375(9) 0.0302(8) 0.0110(7) -0.0031(6) -0.0055(7)
C15 0.0184(8) 0.0225(9) 0.0141(8) -0.0002(7) 0.0011(6) 0.0002(7)
C18 0.0366(11) 0.0149(9) 0.0242(10) -0.0048(7) 0.0009(8) 0.0009(8)
C16 0.0220(9) 0.0223(9) 0.0152(8) -0.0044(7) 0.0007(7) 0.0014(7)
N1 0.0278(9) 0.0272(9) 0.0128(7) -0.0016(6) -0.0001(6) 0.0021(7)
C6 0.0265(10) 0.0280(10) 0.0176(9) -0.0075(7) 0.0003(7) -0.0005(8)
C4 0.0197(9) 0.0206(9) 0.0151(8) -0.0015(7) 0.0008(6) -0.0001(7)
C5 0.0255(10) 0.0211(9) 0.0198(9) -0.0044(7) 0.0013(7) -0.0020(7)
C2 0.0319(10) 0.0207(9) 0.0170(9) -0.0007(7) 0.0017(7) 0.0001(8)
O6 0.0363(9) 0.0242(8) 0.0247(8) 0.0067(6) -0.0044(6) -0.0032(6)
O7 0.0346(9) 0.0426(10) 0.0296(9) 0.0044(7) -0.0033(7) -0.0061(7)
O5 0.0656(12) 0.0214(8) 0.0271(8) 0.0004(6) -0.0038(8) -0.0007(8)
C8 0.0475(13) 0.0372(12) 0.0134(9) 0.0022(8) 0.0001(8) 0.0047(10)

loop_
_atom_type_symbol
_atom_type_description
_atom_type_scat_dispersion_real
_atom_type_scat_dispersion_imag
_atom_type_scat_source
C C 0.0033 0.0016 'International Tables Vol C Tables 4.2.6.8 and 6.1.1.4'
H H 0.0000 0.0000 'International Tables Vol C Tables 4.2.6.8 and 6.1.1.4'
N N 0.0061 0.0033 'International Tables Vol C Tables 4.2.6.8 and 6.1.1.4'
O O 0.0106 0.0060 'International Tables Vol C Tables 4.2.6.8 and 6.1.1.4'
Cu Cu 0.3201 1.2651 'International Tables Vol C Tables 4.2.6.8 and 6.1.1.4'

loop_
_geom_angle_atom_site_label_1
_geom_angle_atom_site_label_2
_geom_angle_atom_site_label_3
_geom_angle
O13 Cu1 O12 94.23(6)
O13 Cu1 O3 86.24(6)
O12 Cu1 O3 172.57(6)
O13 Cu1 O2 164.38(7)
O12 Cu1 O2 87.22(6)
O3 Cu1 O2 90.36(6)
O13 Cu1 O4 100.94(7)
O12 Cu1 O4 94.13(6)
O3 Cu1 O4 93.06(6)
O2 Cu1 O4 94.46(7)
C17 O12 Cu1 129.54(12)
C3 O3 Cu1 123.22(12)
C13 O13 Cu1 124.59(12)
C7 O2 Cu1 129.05(13)
N2 C12 C13 122.22(16)
N2 C12 H12 118.9
C13 C12 H12 118.9
O11 C17 O12 123.60(17)
O11 C17 C14 116.89(16)
O12 C17 C14 119.51(16)
O3 C3 C2 116.44(17)
O3 C3 C4 126.77(17)
C2 C3 C4 116.78(17)
C12 N2 C16 121.68(16)
C12 N2 C18 119.59(16)
C16 N2 C18 118.72(15)
O13 C13 C12 117.01(16)
O13 C13 C14 126.34(17)
C12 C13 C14 116.66(16)
C15 C14 C13 118.39(16)
C15 C14 C17 117.45(16)
C13 C14 C17 124.16(16)
O1 C7 O2 122.90(18)
O1 C7 C4 118.77(17)
O2 C7 C4 118.29(17)
Cu1 O4 H4W 119(2)
Cu1 O4 H4O 120(2)
H4W O4 H4O 108(3)
C16 C15 C14 122.16(17)
C16 C15 H15 118.9
C14 C15 H15 118.9
N2 C18 H18A 109.5
N2 C18 H18B 109.5
H18A C18 H18B 109.5
N2 C18 H18C 109.5
H18A C18 H18C 109.5
H18B C18 H18C 109.5
N2 C16 C15 118.90(16)
N2 C16 H16 120.6
C15 C16 H16 120.6
C2 N1 C6 121.59(17)
C2 N1 C8 119.00(18)
C6 N1 C8 119.40(17)
N1 C6 C5 118.95(17)
N1 C6 H6 120.5
C5 C6 H6 120.5
C5 C4 C3 118.49(17)
C5 C4 C7 118.24(17)
C3 C4 C7 123.17(16)
C6 C5 C4 121.97(18)
C6 C5 H5 119.0
C4 C5 H5 119.0
N1 C2 C3 122.22(18)
N1 C2 H2 118.9
C3 C2 H2 118.9
H6O O6 H6W 104(3)
H7W O7 H7O 111(3)
H5W O5 H5O 106(3)
N1 C8 H8A 109.5
N1 C8 H8B 109.5
H8A C8 H8B 109.5
N1 C8 H8C 109.5
H8A C8 H8C 109.5
H8B C8 H8C 109.5

loop_
_geom_bond_atom_site_label_1
_geom_bond_atom_site_label_2
_geom_bond_distance
Cu1 O13 1.9155(14)
Cu1 O12 1.9258(13)
Cu1 O3 1.9349(13)
Cu1 O2 1.9565(14)
Cu1 O4 2.2339(16)
O12 C17 1.271(2)
O3 C3 1.306(2)
O11 C17 1.240(2)
O13 C13 1.300(2)
O2 C7 1.276(2)
O1 C7 1.235(2)
C12 N2 1.338(2)
C12 C13 1.412(3)
C12 H12 0.9500
C17 C14 1.509(2)
C3 C2 1.410(3)
C3 C4 1.414(3)
N2 C16 1.349(2)
N2 C18 1.480(2)
C13 C14 1.419(2)
C14 C15 1.394(2)
C7 C4 1.510(3)
O4 H4W 0.838(10)
O4 H4O 0.843(10)
C15 C16 1.372(3)
C15 H15 0.9500
C18 H18A 0.9800
C18 H18B 0.9800
C18 H18C 0.9800
C16 H16 0.9500
N1 C2 1.337(3)
N1 C6 1.353(3)
N1 C8 1.478(2)
C6 C5 1.368(3)
C6 H6 0.9500
C4 C5 1.397(3)
C5 H5 0.9500
C2 H2 0.9500
O6 H6O 0.832(10)
O6 H6W 0.836(10)
O7 H7W 0.839(10)
O7 H7O 0.845(10)
O5 H5W 0.824(10)
O5 H5O 0.831(10)
C8 H8A 0.9800
C8 H8B 0.9800
C8 H8C 0.9800
